data_2312260
loop_
_publ_author_name
'Shahed, H.'
'Sharma, N.'
'Angst, M.'
'Voigt, J.'
'Per&#xdf;on, J'
'Prakash, P.'
'T&#xf6;rnroos, K W'
'Chernyshov, D.'
'Gildenast, H.'
'Ohl, M.'
'Saffarini, G.'
'Grzechnik, A.'
'Friese, K.'

_publ_section_title
;
 Structural insight into the cooperativity of spin crossover compounds.
;
_journal_issue 'Pt 5'
_journal_name_full 'Acta crystallographica Section B, Structural science, crystal engineering and materials'
_journal_page_first 354
_journal_page_last 367
_journal_paper_doi 10.1107/S2052520623005814
_journal_volume 79
_journal_year 2023
_chemical_formula_sum 'C10.86 H8 Fe0.29 N1.71 S0.57'
_chemical_formula_weight 196.75
_space_group_crystal_system orthorhombic
_space_group_IT_number 56
_space_group_name_Hall '-P 2ab 2ac'
_space_group_name_H-M_alt 'P c c n'
_atom_sites_solution_hydrogens geom
_audit_creation_method SHELXL-2019/2
_cell_angle_alpha 90
_cell_angle_beta 90
_cell_angle_gamma 90
_cell_formula_units_Z 14
_cell_length_a 12.3654(3)
_cell_length_b 14.8067(3)
_cell_length_c 18.2260(3)
_cell_measurement_reflns_used 4703
_cell_measurement_temperature 160(2)
_cell_measurement_theta_max 25.22
_cell_measurement_theta_min 1.963
_cell_volume 3337.01(12)
_computing_structure_refinement 'SHELXL-2019/2 (Sheldrick, 2019)'
_diffrn_ambient_temperature 293(2)
_diffrn_measured_fraction_theta_full 0.985
_diffrn_measured_fraction_theta_max 0.815
_diffrn_measurement_device_type '4-circle diffractometer'
_diffrn_radiation_type Synchrotron
_diffrn_radiation_wavelength 0.65524
_diffrn_reflns_av_R_equivalents 0.0799
_diffrn_reflns_av_unetI/netI 0.0615
_diffrn_reflns_Laue_measured_fraction_full 0.985
_diffrn_reflns_Laue_measured_fraction_max 0.815
_diffrn_reflns_limit_h_max 19
_diffrn_reflns_limit_h_min -19
_diffrn_reflns_limit_k_max 18
_diffrn_reflns_limit_k_min -18
_diffrn_reflns_limit_l_max 29
_diffrn_reflns_limit_l_min -29
_diffrn_reflns_number 34231
_diffrn_reflns_point_group_measured_fraction_full 0.985
_diffrn_reflns_point_group_measured_fraction_max 0.815
_diffrn_reflns_theta_full 23.150
_diffrn_reflns_theta_max 32.984
_diffrn_reflns_theta_min 1.978
_exptl_absorpt_coefficient_mu 0.451
_exptl_crystal_density_diffrn 1.371
_exptl_crystal_description irregular
_exptl_crystal_F_000 1424
_refine_diff_density_max 0.543
_refine_diff_density_min -0.368
_refine_diff_density_rms 0.066
_refine_ls_extinction_method none
_refine_ls_goodness_of_fit_ref 1.216
_refine_ls_hydrogen_treatment constr
_refine_ls_matrix_type full
_refine_ls_number_parameters 213
_refine_ls_number_reflns 6541
_refine_ls_number_restraints 0
_refine_ls_restrained_S_all 1.216
_refine_ls_R_factor_all 0.1352
_refine_ls_R_factor_gt 0.0919
_refine_ls_shift/su_max 0.000
_refine_ls_shift/su_mean 0.000
_refine_ls_structure_factor_coef Fsqd
_refine_ls_weighting_details 'w=1/[\s^2^(Fo^2^)+(0.0373P)^2^+2.4814P] where P=(Fo^2^+2Fc^2^)/3'
_refine_ls_weighting_scheme calc
_refine_ls_wR_factor_gt 0.1452
_refine_ls_wR_factor_ref 0.1590
_reflns_Friedel_coverage 0.000
_reflns_number_gt 4593
_reflns_number_total 6541
_reflns_threshold_expression 'I > 2\s(I)'
_cod_data_source_file Bia_Portho_160K.cif
_cod_data_source_block Bia_dw4400_160K
_cod_depositor_comments 'Adding full bibliography for 2312165--2312274.cif.'
_cod_database_code 2312260
_shelx_shelxl_version_number 2019/2
_shelx_space_group_comment
;
The symmetry employed for this shelxl refinement is uniquely defined
by the following loop, which should always be used as a source of
symmetry information in preference to the above space-group names.
They are only intended as comments.
;

loop_
_space_group_symop_operation_xyz
'x, y, z'
'-x+1/2, -y+1/2, z'
'-x, y+1/2, -z+1/2'
'x+1/2, -y, -z+1/2'
'-x, -y, -z'
'x-1/2, y-1/2, -z'
'x, -y-1/2, z-1/2'
'-x-1/2, y, z-1/2'

loop_
_atom_site_label
_atom_site_type_symbol
_atom_site_fract_x
_atom_site_fract_y
_atom_site_fract_z
_atom_site_U_iso_or_equiv
_atom_site_adp_type
_atom_site_occupancy
_atom_site_site_symmetry_order
_atom_site_calc_flag
_atom_site_refinement_flags_posn
_atom_site_refinement_flags_adp
_atom_site_refinement_flags_occupancy
_atom_site_disorder_assembly
_atom_site_disorder_group
Fe01 Fe 0.750000 0.750000 0.58955(3) 0.02864(12) Uani 1 2 d S T P . .
S002 S 0.84752(6) 0.56001(6) 0.39233(4) 0.04320(19) Uani 1 1 d . . . . .
N003 N 0.72554(16) 0.83872(15) 0.66813(11) 0.0299(4) Uani 1 1 d . . . . .
N004 N 0.79048(18) 0.66551(15) 0.51309(12) 0.0361(5) Uani 1 1 d . . . . .
N005 N 0.89564(17) 0.80275(15) 0.59501(11) 0.0325(4) Uani 1 1 d . . . . .
C006 C 0.6272(2) 0.84923(17) 0.70903(13) 0.0305(5) Uani 1 1 d . . . . .
C007 C 0.5327(2) 0.87483(18) 0.67309(13) 0.0336(5) Uani 1 1 d . . . . .
H007 H 0.533221 0.886365 0.622930 0.040 Uiso 1 1 calc R U . . .
C008 C 0.9085(2) 0.86447(18) 0.64880(14) 0.0347(6) Uani 1 1 d . . . . .
C009 C 0.8101(2) 0.88176(18) 0.68919(14) 0.0355(6) Uani 1 1 d . . . . .
H009 H 0.808106 0.921968 0.728370 0.043 Uiso 1 1 calc R U . . .
C00A C 0.6254(2) 0.83186(19) 0.78375(14) 0.0363(6) Uani 1 1 d . . . . .
H00A H 0.688436 0.814593 0.807730 0.044 Uiso 1 1 calc R U . . .
C00B C 0.4347(2) 0.86623(18) 0.78826(14) 0.0344(5) Uani 1 1 d . . . . .
C00C C 0.4382(2) 0.88285(18) 0.71301(14) 0.0340(5) Uani 1 1 d . . . . .
H00C H 0.375072 0.899837 0.688965 0.041 Uiso 1 1 calc R U . . .
C00D C 0.8130(2) 0.62235(18) 0.46244(13) 0.0314(5) Uani 1 1 d . . . . .
C00E C 0.5299(2) 0.8401(2) 0.82274(14) 0.0381(6) Uani 1 1 d . . . . .
H00E H 0.529389 0.828066 0.872808 0.046 Uiso 1 1 calc R U . . .
C00F C 0.3333(2) 0.88071(19) 0.83069(15) 0.0387(6) Uani 1 1 d . . . . .
C00G C 0.9819(2) 0.7828(2) 0.55296(15) 0.0412(6) Uani 1 1 d . . . . .
H00G H 0.974275 0.740693 0.515440 0.049 Uiso 1 1 calc R U . . .
C00H C 0.3380(3) 0.9149(2) 0.90172(15) 0.0438(7) Uani 1 1 d . . . . .
H00H H 0.404782 0.927678 0.922765 0.053 Uiso 1 1 calc R U . . .
C00I C 1.0063(2) 0.9077(2) 0.66174(18) 0.0458(7) Uani 1 1 d . . . . .
H00I H 1.012618 0.950235 0.699022 0.055 Uiso 1 1 calc R U . . .
C00J C 0.2320(2) 0.8622(2) 0.80058(17) 0.0444(7) Uani 1 1 d . . . . .
H00J H 0.227085 0.839300 0.753173 0.053 Uiso 1 1 calc R U . . .
C00K C 0.1381(3) 0.8776(2) 0.8411(2) 0.0533(8) Uani 1 1 d . . . . .
H00K H 0.070912 0.865018 0.820584 0.064 Uiso 1 1 calc R U . . .
C00L C 1.0938(3) 0.8864(2) 0.61839(19) 0.0532(8) Uani 1 1 d . . . . .
H00L H 1.160280 0.914367 0.625786 0.064 Uiso 1 1 calc R U . . .
C00M C 0.2439(3) 0.9300(2) 0.94154(17) 0.0531(8) Uani 1 1 d . . . . .
H00M H 0.248180 0.952763 0.989003 0.064 Uiso 1 1 calc R U . . .
C00N C 0.1447(3) 0.9116(2) 0.91129(19) 0.0560(9) Uani 1 1 d . . . . .
H00N H 0.081986 0.921945 0.938174 0.067 Uiso 1 1 calc R U . . .
C00O C 1.0812(2) 0.8229(2) 0.56385(18) 0.0490(8) Uani 1 1 d . . . . .
H00O H 1.139593 0.807029 0.534398 0.059 Uiso 1 1 calc R U . . .

loop_
_atom_site_aniso_label
_atom_site_aniso_U_11
_atom_site_aniso_U_22
_atom_site_aniso_U_33
_atom_site_aniso_U_23
_atom_site_aniso_U_13
_atom_site_aniso_U_12
Fe01 0.0318(2) 0.0300(3) 0.0241(2) 0.000 0.000 -0.0008(2)
S002 0.0459(4) 0.0520(4) 0.0317(3) -0.0088(3) 0.0088(3) 0.0012(3)
N003 0.0348(11) 0.0286(11) 0.0265(9) 0.0007(8) -0.0017(8) 0.0012(8)
N004 0.0409(12) 0.0376(13) 0.0299(10) -0.0010(9) 0.0020(9) -0.0015(10)
N005 0.0353(11) 0.0340(12) 0.0283(10) 0.0080(9) 0.0007(8) -0.0003(9)
C006 0.0363(12) 0.0262(13) 0.0291(11) -0.0003(10) 0.0001(9) 0.0024(10)
C007 0.0419(14) 0.0315(14) 0.0273(11) 0.0007(10) -0.0030(10) 0.0032(11)
C008 0.0367(13) 0.0327(14) 0.0348(13) 0.0047(10) -0.0036(10) -0.0036(11)
C009 0.0453(15) 0.0315(14) 0.0298(12) -0.0037(10) -0.0031(10) -0.0028(11)
C00A 0.0398(13) 0.0384(15) 0.0306(12) 0.0002(11) -0.0041(10) 0.0096(11)
C00B 0.0402(14) 0.0295(13) 0.0334(12) 0.0007(10) 0.0002(10) 0.0077(11)
C00C 0.0384(13) 0.0329(14) 0.0307(12) 0.0017(10) -0.0035(10) 0.0062(10)
C00D 0.0324(12) 0.0347(14) 0.0271(11) 0.0034(10) 0.0011(9) -0.0021(10)
C00E 0.0447(15) 0.0428(16) 0.0268(11) 0.0028(11) 0.0027(10) 0.0098(12)
C00F 0.0450(15) 0.0326(14) 0.0384(14) 0.0063(11) 0.0054(11) 0.0135(11)
C00G 0.0400(14) 0.0465(16) 0.0370(14) 0.0085(12) 0.0064(11) -0.0011(12)
C00H 0.0509(16) 0.0441(17) 0.0364(14) 0.0028(12) 0.0005(12) 0.0158(13)
C00I 0.0401(15) 0.0480(17) 0.0494(16) 0.0044(14) -0.0104(13) -0.0106(13)
C00J 0.0443(17) 0.0430(17) 0.0460(15) 0.0023(13) 0.0033(12) 0.0099(13)
C00K 0.0413(16) 0.056(2) 0.062(2) 0.0096(17) 0.0062(15) 0.0102(14)
C00L 0.0370(15) 0.063(2) 0.060(2) 0.0143(17) -0.0096(14) -0.0137(14)
C00M 0.063(2) 0.057(2) 0.0392(14) 0.0062(14) 0.0112(14) 0.0281(17)
C00N 0.0520(18) 0.061(2) 0.0547(18) 0.0136(16) 0.0159(15) 0.0268(16)
C00O 0.0360(14) 0.060(2) 0.0509(17) 0.0181(15) 0.0071(12) -0.0038(14)

loop_
_atom_type_symbol
_atom_type_description
_atom_type_scat_dispersion_real
_atom_type_scat_dispersion_imag
_atom_type_scat_source
Fe Fe 0.3265 0.6960 'International Tables Vol C Tables 4.2.6.8 and 6.1.1.4'
C C 0.0024 0.0013 'International Tables Vol C Tables 4.2.6.8 and 6.1.1.4'
H H 0.0000 0.0000 'International Tables Vol C Tables 4.2.6.8 and 6.1.1.4'
N N 0.0049 0.0027 'International Tables Vol C Tables 4.2.6.8 and 6.1.1.4'
S S 0.1051 0.1002 'International Tables Vol C Tables 4.2.6.8 and 6.1.1.4'

loop_
_geom_angle_atom_site_label_1
_geom_angle_atom_site_label_2
_geom_angle_atom_site_label_3
_geom_angle
_geom_angle_site_symmetry_1
_geom_angle_site_symmetry_3
_geom_angle_publ_flag
N004 Fe01 N004 88.07(13) . 2_665 ?
N004 Fe01 N005 90.95(9) . 2_665 ?
N004 Fe01 N005 93.23(9) 2_665 2_665 ?
N004 Fe01 N005 93.23(9) . . ?
N004 Fe01 N005 90.95(9) 2_665 . ?
N005 Fe01 N005 174.19(12) 2_665 . ?
N004 Fe01 N003 93.02(9) . 2_665 ?
N004 Fe01 N003 173.85(9) 2_665 2_665 ?
N005 Fe01 N003 80.71(9) 2_665 2_665 ?
N005 Fe01 N003 95.03(8) . 2_665 ?
N004 Fe01 N003 173.85(9) . . ?
N004 Fe01 N003 93.02(9) 2_665 . ?
N005 Fe01 N003 95.03(8) 2_665 . ?
N005 Fe01 N003 80.71(9) . . ?
N003 Fe01 N003 86.53(12) 2_665 . ?
C009 N003 C006 118.8(2) . . ?
C009 N003 Fe01 115.11(18) . . ?
C006 N003 Fe01 125.53(16) . . ?
C00D N004 Fe01 172.9(2) . . ?
C00G N005 C008 118.0(2) . . ?
C00G N005 Fe01 127.6(2) . . ?
C008 N005 Fe01 114.43(17) . . ?
C00A C006 C007 119.9(2) . . ?
C00A C006 N003 120.3(2) . . ?
C007 C006 N003 119.8(2) . . ?
C00C C007 C006 119.0(2) . . ?
N005 C008 C00I 122.5(3) . . ?
N005 C008 C009 113.0(2) . . ?
C00I C008 C009 124.4(3) . . ?
N003 C009 C008 116.5(2) . . ?
C00E C00A C006 120.2(2) . . ?
C00E C00B C00C 117.9(2) . . ?
C00E C00B C00F 121.2(2) . . ?
C00C C00B C00F 120.8(2) . . ?
C007 C00C C00B 121.9(2) . . ?
N004 C00D S002 178.4(3) . . ?
C00A C00E C00B 121.0(2) . . ?
C00H C00F C00J 118.4(3) . . ?
C00H C00F C00B 120.0(3) . . ?
C00J C00F C00B 121.6(3) . . ?
N005 C00G C00O 122.0(3) . . ?
C00M C00H C00F 120.6(3) . . ?
C00L C00I C008 118.8(3) . . ?
C00F C00J C00K 120.5(3) . . ?
C00N C00K C00J 120.2(3) . . ?
C00I C00L C00O 118.8(3) . . ?
C00N C00M C00H 120.4(3) . . ?
C00M C00N C00K 119.9(3) . . ?
C00L C00O C00G 120.0(3) . . ?

loop_
_geom_bond_atom_site_label_1
_geom_bond_atom_site_label_2
_geom_bond_distance
_geom_bond_site_symmetry_2
_geom_bond_publ_flag
Fe01 N004 1.938(2) . ?
Fe01 N004 1.938(2) 2_665 ?
Fe01 N005 1.965(2) 2_665 ?
Fe01 N005 1.965(2) . ?
Fe01 N003 1.967(2) 2_665 ?
Fe01 N003 1.967(2) . ?
S002 C00D 1.633(3) . ?
N003 C009 1.283(3) . ?
N003 C006 1.435(3) . ?
N004 C00D 1.157(3) . ?
N005 C00G 1.347(3) . ?
N005 C008 1.350(3) . ?
C006 C00A 1.386(3) . ?
C006 C007 1.392(3) . ?
C007 C00C 1.382(4) . ?
C008 C00I 1.389(4) . ?
C008 C009 1.445(4) . ?
C00A C00E 1.384(4) . ?
C00B C00E 1.389(4) . ?
C00B C00C 1.394(3) . ?
C00B C00F 1.489(4) . ?
C00F C00H 1.391(4) . ?
C00F C00J 1.394(4) . ?
C00G C00O 1.378(4) . ?
C00H C00M 1.390(4) . ?
C00I C00L 1.376(5) . ?
C00J C00K 1.395(4) . ?
C00K C00N 1.377(5) . ?
C00L C00O 1.377(5) . ?
C00M C00N 1.372(5) . ?
